data_2104902
loop_
_publ_author_name
'Domaga\/la, S\/lawomir'
'Munshi, Parthapratim'
'Ahmed, Maqsood'
'Guillot, Beno\^it'
'Jelsch, Christian'

_publ_section_title
;
 Structural analysis and multipole modelling of quercetin monohydrate
 -- a quantitative and comparative study
;
_journal_coeditor_code GW5011
_journal_issue 1
_journal_name_full 'Acta Crystallographica Section B'
_journal_page_first 63
_journal_page_last 78
_journal_paper_doi 10.1107/S0108768110041996
_journal_volume 67
_journal_year 2011
_chemical_formula_moiety 'C15 H10 O7, H2 O'
_chemical_formula_sum 'C15 H12 O8'
_chemical_formula_weight 320.238
_chemical_name_common 'Quercetin monohydrate'
_chemical_name_systematic
;
2(3,4-dihydroxyphenyl)-3,5,7-trihydroxy-4H-chromen-4-one monohydrate
;
_space_group_IT_number 14
_symmetry_cell_setting monoclinic
_symmetry_space_group_name_Hall '-P 2ybc'
_symmetry_space_group_name_H-M 'P 1 21/c 1'
_atom_sites_solution_hydrogens geom
_atom_sites_solution_primary direct
_atom_sites_solution_secondary difmap
_audit_creation_method MoPro
_cell_angle_alpha 90.00
_cell_angle_beta 95.520(10)
_cell_angle_gamma 90.00
_cell_formula_units_Z 4
_cell_length_a 8.7370(10)
_cell_length_b 4.8520(10)
_cell_length_c 30.1600(10)
_cell_measurement_reflns_used 15541
_cell_measurement_temperature 110
_cell_measurement_theta_max 76.29
_cell_measurement_theta_min 5.09
_cell_volume 1272.6(3)
_computing_cell_refinement
;
CrysAlisPro, Oxford Diffraction Ltd.,
Version 1.171.33.46 (release 27-08-2009 CrysAlis171 .NET)
(compiled Aug 27 2009,17:19:36)
;
_computing_data_collection
;
CrysAlisPro, Oxford Diffraction Ltd.,
Version 1.171.33.46 (release 27-08-2009 CrysAlis171 .NET)
(compiled Aug 27 2009,17:19:36)
;
_computing_data_reduction
;
CrysAlisPro, Oxford Diffraction Ltd.,
Version 1.171.33.46 (release 27-08-2009 CrysAlis171 .NET)
(compiled Aug 27 2009,17:19:36)
;
_computing_molecular_graphics 'MoPro (J. Appl. Cryst. 2005, 38, 38-54)'
_computing_publication_material 'MoPro (J. Appl. Cryst. 2005, 38, 38-54)'
_computing_structure_refinement 'MoPro (J. Appl. Cryst. 2005, 38, 38-54)'
_computing_structure_solution SHELXL-97
_diffrn_ambient_temperature 110
_diffrn_detector_area_resol_mean 10.4508
_diffrn_measured_fraction_theta_full 0.996
_diffrn_measured_fraction_theta_max 0.996
_diffrn_measurement_device_type 'SuperNova, Dual, Cu at zero, Atlas'
_diffrn_measurement_method '\w scans'
_diffrn_radiation_monochromator mirror
_diffrn_radiation_source 'SuperNova (Cu) X-ray Source'
_diffrn_radiation_type CuK\a
_diffrn_radiation_wavelength 1.54184
_diffrn_reflns_av_R_equivalents 0.017
_diffrn_reflns_av_sigmaI/netI 0.00910
_diffrn_reflns_limit_h_max 10
_diffrn_reflns_limit_h_min -11
_diffrn_reflns_limit_k_max 6
_diffrn_reflns_limit_k_min 0
_diffrn_reflns_limit_l_max 37
_diffrn_reflns_limit_l_min 0
_diffrn_reflns_number 69706
_diffrn_reflns_theta_full 76.295
_diffrn_reflns_theta_max 76.29
_diffrn_reflns_theta_min 5.09
_exptl_absorpt_coefficient_mu 0.138
_exptl_absorpt_correction_T_max 1.00000
_exptl_absorpt_correction_T_min 0.67193
_exptl_absorpt_correction_type multi-scan
_exptl_absorpt_process_details
;
'Empirical absorption correction using spherical harmonics,
 implemented in SCALE3 ABSPACK scaling algorithm.'
;
_exptl_crystal_colour yellow
_exptl_crystal_density_diffrn 1.672
_exptl_crystal_density_method 'not measured'
_exptl_crystal_F_000 664
_exptl_crystal_size_max 0.35
_exptl_crystal_size_mid 0.19
_exptl_crystal_size_min 0.16
_refine_diff_density_max 0.394
_refine_diff_density_min -0.242
_refine_ls_extinction_method none
_refine_ls_goodness_of_fit_ref 2.190
_refine_ls_hydrogen_treatment constr
_refine_ls_matrix_type full
_refine_ls_number_parameters 256
_refine_ls_number_reflns 2652
_refine_ls_number_restraints 29
_refine_ls_restrained_S_all 1.314
_refine_ls_R_factor_all 0.0400
_refine_ls_R_factor_gt 0.0387
_refine_ls_shift/su_max 0.000
_refine_ls_shift/su_mean 0.000
_refine_ls_structure_factor_coef F
_refine_ls_weighting_details 'calc w =1/[3.68*\s^2^(Fo^2^)+0.001*Yo^2]'
_refine_ls_weighting_scheme calc
_refine_ls_wR_factor_gt 0.0541
_refine_ls_wR_factor_ref 0.0542
_reflns_number_gt 2565
_reflns_number_total 2652
_reflns_threshold_expression >2.0sigma(I)
_cod_data_source_file gw5011.cif
_cod_data_source_block IAM_R
_cod_original_sg_symbol_H-M 'P 21/c'
_cod_database_code 2104902
_cod_database_fobs_code 2104902

loop_
_symmetry_equiv_pos_as_xyz
'x, y, z'
'-x, y+1/2, -z+1/2'
'-x, -y, -z'
'x, -y-1/2, z-1/2'

loop_
_atom_site_type_symbol
_atom_site_label
_atom_site_fract_x
_atom_site_fract_y
_atom_site_fract_z
_atom_site_U_iso_or_equiv
_atom_site_adp_type
_atom_site_calc_flag
_atom_site_occupancy
_atom_site_disorder_assembly
_atom_site_disorder_group
O O13 0.88620(10) 1.3941(2) 0.13774(3) 0.0180(3) Uani d 1 . .
H H13 0.87238 1.36317 0.10595 0.02696 Uiso calc 1 . .
O O4 0.35000(10) 0.4013(2) 0.02118(3) 0.0194(3) Uani d 1 . .
O O1 0.42770(10) 0.4791(2) 0.15585(3) 0.0149(2) Uani d 1 . .
O O7 0.08420(10) -0.2282(2) 0.18251(3) 0.0173(3) Uani d 1 . .
H H7 0.01524 -0.35998 0.16710 0.02603 Uiso calc 1 . .
O O5 0.14850(10) 0.0174(2) 0.03260(3) 0.0219(3) Uani d 1 . .
H H5 0.21707 0.14063 0.01890 0.03260 Uiso calc 1 . .
O O14 0.91060(10) 1.3765(2) 0.22600(3) 0.0191(3) Uani d 1 . .
H H14 0.91184 1.33948 0.25753 0.02850 Uiso calc 1 . .
O O3 0.55030(10) 0.7861(2) 0.05557(3) 0.0219(3) Uani d 1 . .
H H3 0.53059 0.71546 0.02560 0.03287 Uiso calc 1 . .
O O1W 0.86840(10) 0.3663(3) 0.04755(3) 0.0275(3) Uani d 1 . .
H H1W 0.92960 0.24275 0.03134 0.04093 Uiso calc 1 . .
H H2W 0.79359 0.43369 0.02437 0.04093 Uiso calc 1 . .
C C10 0.29390(10) 0.2526(3) 0.09277(4) 0.0146(3) Uani d 1 . .
C C2 0.50480(10) 0.6462(3) 0.12888(4) 0.0145(3) Uani d 1 . .
C C8 0.25560(10) 0.1239(3) 0.16907(4) 0.0155(3) Uani d 1 . .
H H8 0.28052 0.14895 0.20467 0.01849 Uiso calc 1 . .
C C9 0.32510(10) 0.2851(3) 0.13890(4) 0.0140(3) Uani d 1 . .
C C6 0.11250(10) -0.1104(3) 0.10634(4) 0.0162(3) Uani d 1 . .
H H6 0.02851 -0.26208 0.09381 0.01939 Uiso calc 1 . .
C C11 0.60750(10) 0.8395(3) 0.15433(4) 0.0147(3) Uani d 1 . .
C C7 0.14960(10) -0.0724(3) 0.15230(4) 0.0150(3) Uani d 1 . .
C C3 0.47900(10) 0.6200(3) 0.08340(4) 0.0160(3) Uani d 1 . .
C C4 0.37230(10) 0.4215(3) 0.06347(4) 0.0157(4) Uani d 1 . .
C C12 0.69870(10) 1.0277(3) 0.13288(4) 0.0151(3) Uani d 1 . .
H H12 0.69547 1.02737 0.09694 0.01794 Uiso calc 1 . .
C C13 0.79620(10) 1.2075(3) 0.15739(4) 0.0150(3) Uani d 1 . .
C C14 0.80730(10) 1.2034(3) 0.20396(4) 0.0155(3) Uani d 1 . .
C C5 0.18440(10) 0.0502(3) 0.07718(4) 0.0158(4) Uani d 1 . .
C C16 0.6162(2) 0.8414(3) 0.20101(4) 0.0170(4) Uani d 1 . .
H H16 0.54952 0.69230 0.21758 0.02019 Uiso calc 1 . .
C C15 0.7147(2) 1.0239(3) 0.22524(4) 0.0176(4) Uani d 1 . .
H H15 0.72023 1.02763 0.26123 0.02068 Uiso calc 1 . .

loop_
_atom_site_aniso_label
_atom_site_aniso_U_11
_atom_site_aniso_U_22
_atom_site_aniso_U_33
_atom_site_aniso_U_12
_atom_site_aniso_U_13
_atom_site_aniso_U_23
O13 0.0202(5) 0.0181(5) 0.0155(4) -0.0071(4) 0.0030(4) -0.0003(4)
O4 0.0226(5) 0.0236(6) 0.0120(4) -0.0049(4) 0.0023(3) -0.0006(4)
O1 0.0160(4) 0.0148(5) 0.0139(4) -0.0041(3) 0.0012(3) -0.0001(4)
O7 0.0194(5) 0.0174(5) 0.0152(4) -0.0056(4) 0.0029(3) 0.0013(4)
O5 0.0263(5) 0.0263(6) 0.0128(5) -0.0101(4) 0.0004(4) -0.0024(4)
O14 0.0210(5) 0.0204(5) 0.0156(4) -0.0071(4) -0.0006(4) -0.0003(4)
O3 0.0281(5) 0.0249(6) 0.0129(4) -0.0113(4) 0.0047(4) -0.0008(4)
O1W 0.0304(6) 0.0349(7) 0.0165(5) 0.0046(5) -0.0012(4) -0.0012(4)
C10 0.0144(6) 0.0146(7) 0.0147(6) -0.0001(5) 0.0019(5) -0.0004(5)
C2 0.0141(6) 0.0133(7) 0.0162(6) -0.0004(5) 0.0026(4) 0.0007(5)
C8 0.0169(6) 0.0159(7) 0.0137(6) 0.0006(5) 0.0018(5) -0.0000(5)
C9 0.0137(6) 0.0125(7) 0.0156(6) -0.0001(5) 0.0005(4) -0.0021(5)
C6 0.0157(6) 0.0151(7) 0.0177(6) -0.0019(5) 0.0019(5) -0.0020(5)
C11 0.0138(6) 0.0136(7) 0.0166(6) -0.0004(5) 0.0008(5) -0.0007(5)
C7 0.0139(6) 0.0144(7) 0.0167(6) 0.0014(5) 0.0030(5) 0.0016(5)
C3 0.0165(6) 0.0152(7) 0.0164(6) -0.0025(5) 0.0042(5) 0.0006(5)
C4 0.0162(6) 0.0171(7) 0.0137(6) 0.0007(5) 0.0017(5) -0.0009(5)
C12 0.0150(6) 0.0155(7) 0.0147(6) 0.0007(5) 0.0012(5) 0.0005(5)
C13 0.0140(6) 0.0133(7) 0.0176(6) -0.0005(5) 0.0032(4) 0.0018(5)
C14 0.0151(6) 0.0139(7) 0.0171(6) 0.0000(5) -0.0005(5) -0.0009(5)
C5 0.0166(6) 0.0173(7) 0.0133(6) 0.0003(5) 0.0008(5) -0.0020(5)
C16 0.0172(6) 0.0166(7) 0.0170(6) -0.0020(5) 0.0016(5) 0.0013(5)
C15 0.0188(6) 0.0185(7) 0.0153(6) -0.0022(5) 0.0009(5) 0.0004(5)

loop_
_atom_type_symbol
_atom_type_description
_atom_type_scat_dispersion_real
_atom_type_scat_dispersion_imag
_atom_type_scat_source
C C 0.019 0.010 'Clementi & Roetti 1974. Atomic Data & Nuclear Data Tables. 14, 177'
H H 0.000 0.000 'Clementi & Roetti 1974. Atomic Data & Nuclear Data Tables. 14, 177'
O O 0.052 0.034 'Clementi & Roetti 1974. Atomic Data & Nuclear Data Tables. 14, 177'

loop_
_geom_angle_atom_site_label_1
_geom_angle_atom_site_label_2
_geom_angle_atom_site_label_3
_geom_angle_site_symmetry_1
_geom_angle_site_symmetry_3
_geom_angle
_geom_angle_publ_flag
O13 C13 C14 . . 117.10(10) ?
O13 C13 C12 . . 122.40(10) ?
H13 O13 C13 . . 107.7 ?
O4 C4 C3 . . 120.20(10) ?
O4 C4 C10 . . 122.60(10) ?
O1 C9 C10 . . 120.50(10) ?
O1 C9 C8 . . 117.20(10) ?
O1 C2 C3 . . 119.7(2) ?
O1 C2 C11 . . 112.30(10) ?
O7 C7 C8 . . 116.60(10) ?
O7 C7 C6 . . 121.2(2) ?
H7 O7 C7 . . 109.3 ?
O5 C5 C10 . . 119.50(10) ?
O5 C5 C6 . . 119.40(10) ?
H5 O5 C5 . . 104.9 ?
O14 C14 C13 . . 117.50(10) ?
O14 C14 C15 . . 123.4(2) ?
H14 O14 C14 . . 108.1 ?
O3 C3 C2 . . 121.40(10) ?
O3 C3 C4 . . 117.30(10) ?
H3 O3 C3 . . 108.4 ?
H1W O1W H2W . . 102.3 ?
C10 C9 C8 . . 122.30(10) ?
C10 C5 C6 . . 121.1(2) ?
C10 C4 C3 . . 117.30(10) ?
C2 O1 C9 . . 121.90(10) ?
C2 C3 C4 . . 121.30(10) ?
C2 C11 C16 . . 120.10(10) ?
C2 C11 C12 . . 121.30(10) ?
C8 C7 C6 . . 122.1(2) ?
H8 C8 C9 . . 122.0 ?
H8 C8 C7 . . 120.1 ?
C9 C10 C5 . . 117.90(10) ?
C9 C10 C4 . . 119.4(2) ?
C9 C8 C7 . . 117.8(2) ?
H6 C6 C5 . . 120.0 ?
H6 C6 C7 . . 121.2 ?
C11 C2 C3 . . 128.0(2) ?
C11 C16 C15 . . 120.20(10) ?
C11 C16 H16 . . 118.7 ?
C11 C12 C13 . . 120.70(10) ?
C11 C12 H12 . . 119.9 ?
C7 C6 C5 . . 118.8(2) ?
C4 C10 C5 . . 122.7(2) ?
C12 C13 C14 . . 120.50(10) ?
C12 C11 C16 . . 118.60(10) ?
H12 C12 C13 . . 119.4 ?
C13 C14 C15 . . 119.10(10) ?
C14 C15 C16 . . 121.0(2) ?
C14 C15 H15 . . 118.8 ?
C16 C15 H15 . . 120.2 ?
H16 C16 C15 . . 121.1 ?

loop_
_geom_bond_atom_site_label_1
_geom_bond_atom_site_label_2
_geom_bond_site_symmetry_2
_geom_bond_distance
_geom_bond_publ_flag
O13 C13 . 1.371(2) ?
O13 H13 . 0.966 ?
O4 C4 . 1.275(2) ?
O1 C9 . 1.365(2) ?
O1 C2 . 1.371(2) ?
O7 C7 . 1.353(2) ?
O7 H7 . 0.966 ?
O5 C5 . 1.360(2) ?
O5 H5 . 0.967 ?
O14 C14 . 1.358(2) ?
O14 H14 . 0.967 ?
O3 C3 . 1.358(2) ?
O3 H3 . 0.966 ?
O1W H2W . 0.967 ?
O1W H1W . 0.967 ?
C10 C9 . 1.401(2) ?
C10 C5 . 1.419(2) ?
C10 C4 . 1.428(2) ?
C2 C3 . 1.374(2) ?
C2 C11 . 1.464(2) ?
C8 C9 . 1.384(2) ?
C8 C7 . 1.390(2) ?
C8 H8 . 1.082 ?
C6 C5 . 1.372(2) ?
C6 C7 . 1.405(2) ?
C6 H6 . 1.081 ?
C11 C16 . 1.403(2) ?
C11 C12 . 1.409(2) ?
C3 C4 . 1.432(2) ?
C12 C13 . 1.383(2) ?
C12 H12 . 1.082 ?
C13 C14 . 1.399(2) ?
C14 C15 . 1.388(2) ?
C16 C15 . 1.391(2) ?
C16 H16 . 1.081 ?
C15 H15 . 1.082 ?

loop_
_geom_hbond_atom_site_label_D
_geom_hbond_atom_site_label_H
_geom_hbond_atom_site_label_A
_geom_hbond_site_symmetry_A
_geom_hbond_distance_DH
_geom_hbond_distance_HA
_geom_hbond_distance_DA
_geom_hbond_angle_DHA
O7 H7 O13 1_435 0.966 1.813 2.7790(10) 179.51
O7 H7 O14 1_435 0.966 2.437 2.8430(10) 104.88
O5 H5 O4 1_555 0.967 1.714 2.6080(10) 152.20
O5 H5 C4 1_555 0.967 2.270 2.861(2) 118.55
O3 H3 O4 1_555 0.966 2.189 2.6970(10) 111.52
C12 H12 O3 1_555 1.082 2.057 2.812(2) 124.31
O13 H13 O1W 1_565 0.966 1.759 2.7130(10) 168.79
O1W H1W O5 1_655 0.967 2.200 3.045(2) 145.26
O1W H1W O5 3_655 0.967 2.350 3.0430(10) 128.06
O3 H3 O4 3_665 0.966 1.919 2.7080(10) 137.01
O1W H2W O4 3_665 0.967 1.942 2.9060(10) 175.37
O14 H14 O7 2_665 0.967 1.835 2.8020(10) 179.41

loop_
_geom_torsion_atom_site_label_1
_geom_torsion_atom_site_label_2
_geom_torsion_atom_site_label_3
_geom_torsion_atom_site_label_4
_geom_torsion_site_symmetry_1
_geom_torsion_site_symmetry_2
_geom_torsion_site_symmetry_3
_geom_torsion_site_symmetry_4
_geom_torsion
_geom_torsion_publ_flag
O13 C13 C14 O14 . . . . -2.50(10) ?
O13 C13 C14 C15 . . . . 178.00(10) ?
O13 C13 C12 C11 . . . . -179.80(10) ?
O13 C13 C12 H12 . . . . 2.3 ?
H13 O13 C13 C14 . . . . 175.6 ?
H13 O13 C13 C12 . . . . -3.9 ?
O4 C4 C3 O3 . . . . 1.70(10) ?
O4 C4 C3 C2 . . . . 179.90(10) ?
O4 C4 C10 C9 . . . . 179.50(10) ?
O4 C4 C10 C5 . . . . -0.40(10) ?
O1 C9 C10 C5 . . . . -179.10(10) ?
O1 C9 C10 C4 . . . . 1.00(10) ?
O1 C9 C8 C7 . . . . 179.30(10) ?
O1 C9 C8 H8 . . . . 0.1 ?
O1 C2 C3 O3 . . . . 178.37(10) ?
O1 C2 C3 C4 . . . . 0.20(10) ?
O1 C2 C11 C16 . . . . -1.00(10) ?
O1 C2 C11 C12 . . . . 179.30(10) ?
O7 C7 C8 C9 . . . . 179.60(10) ?
O7 C7 C8 H8 . . . . -1.2 ?
O7 C7 C6 C5 . . . . -178.80(10) ?
O7 C7 C6 H6 . . . . 1.5 ?
H7 O7 C7 C8 . . . . -178.3 ?
H7 O7 C7 C6 . . . . 1.1 ?
O5 C5 C10 C9 . . . . 178.50(10) ?
O5 C5 C10 C4 . . . . -1.70(10) ?
O5 C5 C6 C7 . . . . -179.40(10) ?
O5 C5 C6 H6 . . . . 0.3 ?
H5 O5 C5 C10 . . . . 4.7 ?
H5 O5 C5 C6 . . . . -176.2 ?
O14 C14 C13 C12 . . . . 177.00(10) ?
O14 C14 C15 C16 . . . . -176.80(10) ?
O14 C14 C15 H15 . . . . 3.1 ?
H14 O14 C14 C13 . . . . -175.0 ?
H14 O14 C14 C15 . . . . 4.4 ?
O3 C3 C2 C11 . . . . -0.90(10) ?
O3 C3 C4 C10 . . . . -178.10(10) ?
H3 O3 C3 C2 . . . . 170.5 ?
H3 O3 C3 C4 . . . . -11.3 ?
C10 C9 O1 C2 . . . . -0.70(10) ?
C10 C9 C8 C7 . . . . -1.20(10) ?
C10 C9 C8 H8 . . . . 179.7 ?
C10 C5 C6 C7 . . . . -0.30(10) ?
C10 C5 C6 H6 . . . . 179.3 ?
C10 C4 C3 C2 . . . . 0.09(12) ?
C2 O1 C9 C8 . . . . 178.84(10) ?
C2 C11 C16 C15 . . . . 179.50(10) ?
C2 C11 C16 H16 . . . . 2.5 ?
C2 C11 C12 C13 . . . . -179.40(10) ?
C2 C11 C12 H12 . . . . -1.5 ?
C8 C9 C10 C5 . . . . 1.40(10) ?
C8 C9 C10 C4 . . . . -178.50(10) ?
C8 C7 C6 C5 . . . . 0.60(10) ?
C8 C7 C6 H6 . . . . -179.1 ?
H8 C8 C7 C6 . . . . 179.4 ?
C9 O1 C2 C3 . . . . 0.11(11) ?
C9 O1 C2 C11 . . . . 179.50(10) ?
C9 C10 C5 C6 . . . . -0.60(10) ?
C9 C10 C4 C3 . . . . -0.70(10) ?
C9 C8 C7 C6 . . . . 0.20(10) ?
C6 C5 C10 C4 . . . . 179.30(10) ?
C11 C2 C3 C4 . . . . -179.10(10) ?
C11 C16 C15 C14 . . . . -1.00(10) ?
C11 C16 C15 H15 . . . . 179.1 ?
C11 C12 C13 C14 . . . . 0.80(10) ?
C3 C2 C11 C16 . . . . 178.30(10) ?
C3 C2 C11 C12 . . . . -1.30(10) ?
C3 C4 C10 C5 . . . . 179.40(10) ?
C12 C13 C14 C15 . . . . -2.50(10) ?
C12 C11 C16 C15 . . . . -0.80(10) ?
C12 C11 C16 H16 . . . . -177.8 ?
H12 C12 C13 C14 . . . . -177.2 ?
H12 C12 C11 C16 . . . . 178.9 ?
C13 C14 C15 C16 . . . . 2.70(10) ?
C13 C14 C15 H15 . . . . -177.4 ?
C13 C12 C11 C16 . . . . 0.90(10) ?
C14 C15 C16 H16 . . . . 175.9 ?
H16 C16 C15 H15 . . . . -4.0 ?

loop_
_cod_related_entry_id
_cod_related_entry_database
_cod_related_entry_code
1 ChemSpider 12269344
